data_7237436
loop_
_publ_author_name
'Huang, Rongjuan'
'Ward, Jonathan S.'
'Kukhta, Nadzeya A.'
'Av\'o, Jo\~ao'
'Gibson, Jamie'
'Penfold, Thomas'
'Lima, Jo\~ao C.'
'Batsanov, Andrei S.'
'Berberan-Santos, M\'ario N.'
'Bryce, Martin R.'
'Dias, Fernando B.'

_publ_section_title
;
 The influence of molecular conformation on the photophysics of organic
 room temperature phosphorescent luminophores
;
_journal_issue 34
_journal_name_full 'Journal of Materials Chemistry C'
_journal_page_first 9238
_journal_paper_doi 10.1039/C8TC02987C
_journal_volume 6
_journal_year 2018
_chemical_formula_moiety 'C36 H22 N2 S3, C D Cl3'
_chemical_formula_sum 'C37 H22 Cl3 D N2 S3'
_chemical_formula_weight 699.11
_chemical_name_systematic '2,8-Bis(phenothiazin-10-yl)dibenzo[b,d]thiophene, deuterochloroform monosolvate'
_space_group_crystal_system triclinic
_space_group_IT_number 2
_space_group_name_Hall '-P 1'
_space_group_name_H-M_alt 'P -1'
_atom_sites_solution_hydrogens geom
_atom_sites_solution_primary direct
_atom_sites_solution_secondary difmap
_audit_creation_date 2017-07-20
_audit_creation_method
;
Olex2 1.2-beta
(compiled 2017.07.19 svn.r3452 for OlexSys, GUI svn.r5370)
;
_audit_update_record
;
2018-05-29 deposited with the CCDC.
2018-08-07 downloaded from the CCDC.
;
_cell_angle_alpha 105.2745(17)
_cell_angle_beta 94.0471(19)
_cell_angle_gamma 103.9672(18)
_cell_formula_units_Z 2
_cell_length_a 7.2606(4)
_cell_length_b 13.8198(7)
_cell_length_c 17.5138(9)
_cell_measurement_reflns_used 9910
_cell_measurement_temperature 120
_cell_measurement_theta_max 27.49
_cell_measurement_theta_min 2.44
_cell_volume 1628.15(15)
_computing_cell_refinement 'SAINT v8.37A (Bruker, 2016)'
_computing_data_collection 'APEX3 v.2016.1-0 (Bruker, 2016)'
_computing_data_reduction 'SAINT v8.37A (Bruker, 2016)'
_computing_molecular_graphics 'Olex2 (Dolomanov et al., 2009)'
_computing_publication_material 'Olex2 (Dolomanov et al., 2009)'
_computing_structure_refinement 'ShelXL 2016/6 (Sheldrick, 2015)'
_computing_structure_solution 'ShelXS 2013/1 (Sheldrick, 2008)'
_diffrn_ambient_temperature 120
_diffrn_detector_area_resol_mean 10.4
_diffrn_detector_type 'Bruker PHOTON 100 CMOS'
_diffrn_measured_fraction_theta_full 0.996
_diffrn_measured_fraction_theta_max 0.995
_diffrn_measurement_device '3-circle area detector diffractometer'
_diffrn_measurement_device_type 'Bruker D8 Venture'
_diffrn_measurement_method '\f and \w scans'
_diffrn_radiation_monochromator 'focusing mirrors'
_diffrn_radiation_probe x-ray
_diffrn_radiation_type MoK\a
_diffrn_radiation_wavelength 0.71073
_diffrn_reflns_av_R_equivalents 0.0498
_diffrn_reflns_av_unetI/netI 0.0570
_diffrn_reflns_Laue_measured_fraction_full 0.996
_diffrn_reflns_Laue_measured_fraction_max 0.995
_diffrn_reflns_limit_h_max 8
_diffrn_reflns_limit_h_min -9
_diffrn_reflns_limit_k_max 17
_diffrn_reflns_limit_k_min -17
_diffrn_reflns_limit_l_max 22
_diffrn_reflns_limit_l_min -22
_diffrn_reflns_number 22741
_diffrn_reflns_point_group_measured_fraction_full 0.996
_diffrn_reflns_point_group_measured_fraction_max 0.995
_diffrn_reflns_theta_full 25.242
_diffrn_reflns_theta_max 27.528
_diffrn_reflns_theta_min 2.263
_diffrn_source 'microfocus sealed X-ray tube'
_diffrn_source_type 'Incoatec I\mS microsource'
_diffrn_standards_number 0
_exptl_absorpt_coefficient_mu 0.505
_exptl_absorpt_correction_T_max 1.0000
_exptl_absorpt_correction_T_min 0.8513
_exptl_absorpt_correction_type multi-scan
_exptl_absorpt_process_details
; SADABS-2014/5 (Krause et al., 2015) was used for absorption correction. wR2(int) 
was 0.1423 before and 0.0681 after correction. The Ratio of minimum to maximum 
transmission is 0.8513. The \l/2 correction factor is Not present.
;
_exptl_crystal_colour 'light yellow'
_exptl_crystal_colour_primary yellow
_exptl_crystal_density_diffrn 1.426
_exptl_crystal_description lathe
_exptl_crystal_F_000 716
_exptl_crystal_preparation Luminescent
_exptl_crystal_recrystallization_method 'Re-crystallisation from solvent: deuterochloroform'
_exptl_crystal_size_max 0.439
_exptl_crystal_size_mid 0.166
_exptl_crystal_size_min 0.054
_refine_diff_density_max 0.733
_refine_diff_density_min -0.660
_refine_diff_density_rms 0.070
_refine_ls_extinction_method none
_refine_ls_goodness_of_fit_ref 1.021
_refine_ls_hydrogen_treatment constr
_refine_ls_matrix_type full
_refine_ls_number_parameters 422
_refine_ls_number_reflns 7464
_refine_ls_number_restraints 3
_refine_ls_restrained_S_all 1.021
_refine_ls_R_factor_all 0.0771
_refine_ls_R_factor_gt 0.0539
_refine_ls_shift/su_max 0.003
_refine_ls_shift/su_mean 0.000
_refine_ls_structure_factor_coef Fsqd
_refine_ls_weighting_details 'w=1/[\s^2^(Fo^2^)+(0.0580P)^2^+1.8710P] where P=(Fo^2^+2Fc^2^)/3'
_refine_ls_weighting_scheme calc
_refine_ls_wR_factor_gt 0.1310
_refine_ls_wR_factor_ref 0.1432
_reflns_Friedel_coverage 0.000
_reflns_number_gt 5670
_reflns_number_total 7464
_reflns_threshold_expression 'I > 2\s(I)'
_cod_data_source_file c8tc02987c2.cif
_cod_data_source_block DPTZ-DBT_17srv182
_cod_depositor_comments
;
The following automatic conversions were performed:

data item '_diffrn_radiation_probe' value 'X-ray' was changed to
'x-ray' in accordance with the
/home/saulius/struct/COD-crude-data/automatic-downloads/DataCite-retrospective/RSC/depositions/lib/dictionaries/cif_core.dic
dictionary named 'cif_core.dic' version 2.4.2 last updated on
2011-04-26.

Automatic conversion script
Id: cif_fix_values 6909 2019-04-08 15:41:33Z antanas 
;
_cod_database_code 7237436
_shelx_shelxl_version_number 2016/6
_shelx_space_group_comment
;
The symmetry employed for this shelxl refinement is uniquely defined
by the following loop, which should always be used as a source of
symmetry information in preference to the above space-group names.
They are only intended as comments.
;
_shelx_estimated_absorpt_t_max 0.973
_shelx_estimated_absorpt_t_min 0.809
_olex2_refinement_description
;
1. Fixed Uiso
 At 1.2 times of:
  All C(H) groups
2. Restrained distances
 Cl1A-C37A \\sim Cl3A-C37A \\sim Cl2A-C37A
 with sigma of 0.02
3. Others
 Fixed Sof: Cl1(0.9) Cl2(0.9) Cl3(0.9) C37(0.9) D37(0.9) Cl1A(0.07) Cl2A(0.07)
 Cl3A(0.07) C37A(0.07) D37A(0.07)
4.a Ternary CH refined with riding coordinates:
 C37(D37), C37A(D37A)
4.b Aromatic/amide H refined with riding coordinates:
 C2(H2), C3(H3), C5(H5), C8(H8), C10(H10), C11(H11), C15(H15), C16(H16),
 C17(H17), C18(H18), C21(H21), C22(H22), C23(H23), C24(H24), C27(H27), C28(H28),
  C29(H29), C30(H30), C33(H33), C34(H34), C35(H35), C36(H36)
;
_olex2_submission_special_instructions 'No special instructions were received'

loop_
_space_group_symop_operation_xyz
'x, y, z'
'-x, -y, -z'

loop_
_atom_site_label
_atom_site_type_symbol
_atom_site_fract_x
_atom_site_fract_y
_atom_site_fract_z
_atom_site_U_iso_or_equiv
_atom_site_adp_type
_atom_site_occupancy
_atom_site_site_symmetry_order
_atom_site_calc_flag
_atom_site_refinement_flags_posn
_atom_site_refinement_flags_occupancy
_atom_site_disorder_assembly
_atom_site_disorder_group
S1 S 0.20189(8) 0.29338(5) 0.39218(4) 0.02207(15) Uani 1 1 d . . . .
S2 S 0.79135(10) -0.19096(6) 0.18124(5) 0.03567(19) Uani 1 1 d . . . .
S3 S 1.26007(9) 0.62163(6) 0.23267(4) 0.03004(17) Uani 1 1 d . . . .
N1 N 0.5473(3) -0.04876(15) 0.25249(12) 0.0209(4) Uani 1 1 d . . . .
N2 N 0.8963(3) 0.53421(14) 0.29801(11) 0.0171(4) Uani 1 1 d . . . .
C1 C 0.2820(3) 0.18380(18) 0.35098(14) 0.0186(5) Uani 1 1 d . . . .
C2 C 0.1900(3) 0.08082(18) 0.34602(14) 0.0215(5) Uani 1 1 d . . . .
H2 H 0.070346 0.063693 0.364927 0.026 Uiso 1 1 calc R . . .
C3 C 0.2774(3) 0.00457(18) 0.31291(15) 0.0228(5) Uani 1 1 d . . . .
H3 H 0.217358 -0.066040 0.309043 0.027 Uiso 1 1 calc R . . .
C4 C 0.4542(3) 0.02994(17) 0.28482(14) 0.0198(5) Uani 1 1 d . . . .
C5 C 0.5429(3) 0.13159(17) 0.28877(13) 0.0184(5) Uani 1 1 d . . . .
H5 H 0.661216 0.148158 0.268817 0.022 Uiso 1 1 calc R . . .
C6 C 0.4574(3) 0.20976(17) 0.32228(13) 0.0167(4) Uani 1 1 d . . . .
C7 C 0.5263(3) 0.32050(17) 0.33292(13) 0.0161(4) Uani 1 1 d . . . .
C8 C 0.6925(3) 0.37466(17) 0.31080(13) 0.0171(5) Uani 1 1 d . . . .
H8 H 0.778687 0.338672 0.285969 0.020 Uiso 1 1 calc R . . .
C9 C 0.7298(3) 0.48070(17) 0.32545(13) 0.0165(4) Uani 1 1 d . . . .
C10 C 0.6065(3) 0.53505(18) 0.36353(14) 0.0198(5) Uani 1 1 d . . . .
H10 H 0.635556 0.608435 0.373271 0.024 Uiso 1 1 calc R . . .
C11 C 0.4428(3) 0.48333(18) 0.38716(14) 0.0209(5) Uani 1 1 d . . . .
H11 H 0.359789 0.520184 0.413763 0.025 Uiso 1 1 calc R . . .
C12 C 0.4031(3) 0.37544(17) 0.37081(14) 0.0181(5) Uani 1 1 d . . . .
C13 C 0.6563(3) -0.07785(17) 0.30835(15) 0.0207(5) Uani 1 1 d . . . .
C14 C 0.7636(3) -0.14883(18) 0.28252(16) 0.0247(5) Uani 1 1 d . . . .
C15 C 0.8635(4) -0.18053(19) 0.33748(18) 0.0307(6) Uani 1 1 d . . . .
H15 H 0.929065 -0.232086 0.319009 0.037 Uiso 1 1 calc R . . .
C16 C 0.8693(4) -0.1381(2) 0.41897(18) 0.0334(6) Uani 1 1 d . . . .
H16 H 0.939379 -0.159575 0.456325 0.040 Uiso 1 1 calc R . . .
C17 C 0.7713(4) -0.0641(2) 0.44496(17) 0.0292(6) Uani 1 1 d . . . .
H17 H 0.777456 -0.032811 0.500646 0.035 Uiso 1 1 calc R . . .
C18 C 0.6641(4) -0.03513(18) 0.39046(15) 0.0245(5) Uani 1 1 d . . . .
H18 H 0.595055 0.014553 0.409347 0.029 Uiso 1 1 calc R . . .
C19 C 0.4747(4) -0.11484(18) 0.17373(15) 0.0231(5) Uani 1 1 d . . . .
C20 C 0.5715(4) -0.18634(19) 0.13595(16) 0.0266(5) Uani 1 1 d . . . .
C21 C 0.5003(4) -0.2507(2) 0.05866(16) 0.0346(6) Uani 1 1 d . . . .
H21 H 0.563948 -0.300773 0.034124 0.041 Uiso 1 1 calc R . . .
C22 C 0.3383(5) -0.2428(2) 0.01713(17) 0.0405(7) Uani 1 1 d . . . .
H22 H 0.292242 -0.286006 -0.036047 0.049 Uiso 1 1 calc R . . .
C23 C 0.2439(5) -0.1714(2) 0.05369(17) 0.0402(7) Uani 1 1 d . . . .
H23 H 0.132741 -0.165296 0.025389 0.048 Uiso 1 1 calc R . . .
C24 C 0.3103(4) -0.1088(2) 0.13132(16) 0.0318(6) Uani 1 1 d . . . .
H24 H 0.242703 -0.060856 0.156053 0.038 Uiso 1 1 calc R . . .
C25 C 1.0487(3) 0.60302(16) 0.35566(13) 0.0165(4) Uani 1 1 d . . . .
C26 C 1.2175(3) 0.65433(18) 0.33282(14) 0.0188(5) Uani 1 1 d . . . .
C27 C 1.3627(3) 0.72583(18) 0.38957(16) 0.0243(5) Uani 1 1 d . . . .
H27 H 1.472207 0.763307 0.372695 0.029 Uiso 1 1 calc R . . .
C28 C 1.3522(4) 0.7440(2) 0.47025(16) 0.0275(6) Uani 1 1 d . . . .
H28 H 1.453336 0.793009 0.508763 0.033 Uiso 1 1 calc R . . .
C29 C 1.1920(4) 0.6896(2) 0.49385(15) 0.0268(5) Uani 1 1 d . . . .
H29 H 1.184872 0.699377 0.549218 0.032 Uiso 1 1 calc R . . .
C30 C 1.0406(3) 0.62046(19) 0.43763(14) 0.0219(5) Uani 1 1 d . . . .
H30 H 0.930313 0.584660 0.455089 0.026 Uiso 1 1 calc R . . .
C31 C 0.8680(3) 0.54289(17) 0.21930(13) 0.0180(5) Uani 1 1 d . . . .
C32 C 1.0231(4) 0.58293(18) 0.18333(14) 0.0218(5) Uani 1 1 d . . . .
C33 C 0.9949(4) 0.5892(2) 0.10559(15) 0.0286(6) Uani 1 1 d . . . .
H33 H 1.100997 0.618732 0.082477 0.034 Uiso 1 1 calc R . . .
C34 C 0.8138(4) 0.5529(2) 0.06180(15) 0.0333(6) Uani 1 1 d . . . .
H34 H 0.795726 0.554576 0.007949 0.040 Uiso 1 1 calc R . . .
C35 C 0.6588(4) 0.5142(2) 0.09700(15) 0.0307(6) Uani 1 1 d . . . .
H35 H 0.533501 0.490451 0.067495 0.037 Uiso 1 1 calc R . . .
C36 C 0.6852(4) 0.50974(19) 0.17502(15) 0.0243(5) Uani 1 1 d . . . .
H36 H 0.577354 0.483760 0.198690 0.029 Uiso 1 1 calc R . . .
Cl1 Cl 0.9275(3) 0.10605(14) 0.14762(10) 0.0996(5) Uani 0.9 1 d . P A 1
Cl2 Cl 1.0750(3) 0.32193(15) 0.16078(9) 0.0966(5) Uani 0.9 1 d . P A 1
Cl3 Cl 1.2777(3) 0.17614(18) 0.09039(11) 0.1145(7) Uani 0.9 1 d . P A 1
C37 C 1.1344(7) 0.2093(5) 0.1614(3) 0.0741(16) Uani 0.9 1 d . P A 1
D37 D 1.207524 0.220880 0.215110 0.089 Uiso 0.9 1 calc R P A 1
Cl1A Cl 0.834(3) 0.0523(18) 0.1081(14) 0.091(6) Uiso 0.07 1 d D P B 2
Cl2A Cl 1.071(3) 0.254(2) 0.1620(13) 0.081(5) Uiso 0.07 1 d D P B 2
Cl3A Cl 1.184(3) 0.0959(17) 0.0481(12) 0.085(5) Uiso 0.07 1 d D P B 2
C37A C 1.053(5) 0.129(2) 0.118(3) 0.068(16) Uiso 0.07 1 d D P B 2
D37A D 1.117071 0.110936 0.162775 0.082 Uiso 0.07 1 calc R P B 2

loop_
_atom_site_aniso_label
_atom_site_aniso_U_11
_atom_site_aniso_U_22
_atom_site_aniso_U_33
_atom_site_aniso_U_23
_atom_site_aniso_U_13
_atom_site_aniso_U_12
S1 0.0161(3) 0.0203(3) 0.0313(3) 0.0071(2) 0.0116(2) 0.0059(2)
S2 0.0275(4) 0.0338(4) 0.0446(4) 0.0021(3) 0.0111(3) 0.0146(3)
S3 0.0201(3) 0.0451(4) 0.0288(3) 0.0164(3) 0.0110(3) 0.0077(3)
N1 0.0216(10) 0.0142(9) 0.0275(11) 0.0054(8) 0.0050(9) 0.0059(8)
N2 0.0145(9) 0.0163(9) 0.0198(9) 0.0060(7) 0.0030(8) 0.0019(7)
C1 0.0170(11) 0.0195(11) 0.0207(11) 0.0062(9) 0.0053(9) 0.0062(9)
C2 0.0158(11) 0.0218(12) 0.0272(12) 0.0098(10) 0.0063(10) 0.0017(9)
C3 0.0199(12) 0.0176(11) 0.0304(13) 0.0100(10) 0.0052(10) 0.0005(9)
C4 0.0197(12) 0.0157(11) 0.0243(12) 0.0055(9) 0.0026(10) 0.0059(9)
C5 0.0165(11) 0.0184(11) 0.0221(11) 0.0073(9) 0.0066(9) 0.0053(9)
C6 0.0156(11) 0.0174(11) 0.0185(11) 0.0069(9) 0.0046(9) 0.0048(9)
C7 0.0152(11) 0.0163(11) 0.0169(11) 0.0044(8) 0.0027(9) 0.0046(9)
C8 0.0156(11) 0.0173(11) 0.0204(11) 0.0065(9) 0.0052(9) 0.0065(9)
C9 0.0136(11) 0.0159(11) 0.0200(11) 0.0061(9) 0.0028(9) 0.0029(9)
C10 0.0184(12) 0.0145(11) 0.0265(12) 0.0046(9) 0.0022(10) 0.0061(9)
C11 0.0168(11) 0.0189(11) 0.0271(12) 0.0042(9) 0.0045(10) 0.0071(9)
C12 0.0144(11) 0.0188(11) 0.0222(11) 0.0069(9) 0.0049(9) 0.0051(9)
C13 0.0166(11) 0.0100(10) 0.0340(13) 0.0074(9) 0.0036(10) -0.0002(9)
C14 0.0148(11) 0.0132(11) 0.0431(15) 0.0065(10) 0.0038(11) -0.0002(9)
C15 0.0164(12) 0.0161(12) 0.0576(18) 0.0113(12) 0.0001(12) 0.0017(10)
C16 0.0195(13) 0.0255(14) 0.0520(18) 0.0180(13) -0.0093(12) -0.0033(11)
C17 0.0219(13) 0.0237(13) 0.0358(15) 0.0094(11) -0.0050(11) -0.0034(10)
C18 0.0188(12) 0.0166(11) 0.0349(14) 0.0070(10) 0.0014(10) 0.0002(9)
C19 0.0273(13) 0.0161(11) 0.0273(13) 0.0086(9) 0.0091(10) 0.0047(10)
C20 0.0281(14) 0.0200(12) 0.0332(14) 0.0092(10) 0.0107(11) 0.0060(10)
C21 0.0456(18) 0.0290(14) 0.0295(14) 0.0052(11) 0.0140(13) 0.0122(13)
C22 0.054(2) 0.0376(16) 0.0264(14) 0.0040(12) 0.0047(14) 0.0117(15)
C23 0.0458(19) 0.0450(18) 0.0313(15) 0.0093(13) -0.0004(13) 0.0189(15)
C24 0.0400(16) 0.0287(14) 0.0297(14) 0.0078(11) 0.0063(12) 0.0149(12)
C25 0.0148(11) 0.0133(10) 0.0233(11) 0.0059(9) 0.0034(9) 0.0062(8)
C26 0.0162(11) 0.0184(11) 0.0255(12) 0.0103(9) 0.0047(9) 0.0065(9)
C27 0.0165(12) 0.0190(12) 0.0393(14) 0.0111(10) 0.0041(11) 0.0054(9)
C28 0.0179(12) 0.0248(13) 0.0333(14) -0.0004(10) -0.0031(11) 0.0056(10)
C29 0.0199(12) 0.0364(14) 0.0228(12) 0.0036(11) 0.0019(10) 0.0106(11)
C30 0.0149(11) 0.0273(12) 0.0253(12) 0.0087(10) 0.0059(10) 0.0071(10)
C31 0.0228(12) 0.0136(10) 0.0186(11) 0.0034(8) 0.0043(9) 0.0075(9)
C32 0.0251(13) 0.0192(11) 0.0228(12) 0.0051(9) 0.0078(10) 0.0092(10)
C33 0.0382(16) 0.0305(14) 0.0238(13) 0.0098(11) 0.0135(12) 0.0170(12)
C34 0.0477(18) 0.0382(15) 0.0182(12) 0.0066(11) 0.0063(12) 0.0204(14)
C35 0.0339(15) 0.0320(14) 0.0220(13) 0.0000(10) -0.0028(11) 0.0117(12)
C36 0.0261(13) 0.0212(12) 0.0235(12) 0.0040(10) 0.0013(10) 0.0058(10)
Cl1 0.1052(12) 0.1083(12) 0.0808(10) 0.0257(9) 0.0459(9) 0.0130(10)
Cl2 0.1232(14) 0.0928(11) 0.0759(9) 0.0135(8) 0.0208(9) 0.0431(10)
Cl3 0.1129(13) 0.1804(19) 0.1180(13) 0.0881(14) 0.0842(12) 0.0964(14)
C37 0.054(3) 0.145(5) 0.046(3) 0.044(3) 0.015(2) 0.049(4)

loop_
_atom_type_symbol
_atom_type_description
_atom_type_scat_dispersion_real
_atom_type_scat_dispersion_imag
_atom_type_scat_source
C C 0.0033 0.0016 'International Tables Vol C Tables 4.2.6.8 and 6.1.1.4'
H H 0.0000 0.0000 'International Tables Vol C Tables 4.2.6.8 and 6.1.1.4'
Cl Cl 0.1484 0.1585 'International Tables Vol C Tables 4.2.6.8 and 6.1.1.4'
D D 0.0000 0.0000 'International Tables Vol C Tables 4.2.6.8 and 6.1.1.4'
N N 0.0061 0.0033 'International Tables Vol C Tables 4.2.6.8 and 6.1.1.4'
S S 0.1246 0.1234 'International Tables Vol C Tables 4.2.6.8 and 6.1.1.4'

loop_
_exptl_crystal_face_index_h
_exptl_crystal_face_index_k
_exptl_crystal_face_index_l
_exptl_crystal_face_perp_dist
0.00 0.00 -1.00 0.0010
0.00 0.00 1.00 0.0270
1.00 -1.00 0.00 0.1650
-1.00 0.00 0.00 0.2030
0.00 -1.00 0.00 0.0710
0.00 1.00 0.00 0.0230

loop_
_geom_angle_atom_site_label_1
_geom_angle_atom_site_label_2
_geom_angle_atom_site_label_3
_geom_angle
C1 S1 C12 91.25(11)
C20 S2 C14 100.09(12)
C32 S3 C26 99.93(11)
C13 N1 C4 116.35(19)
C13 N1 C19 122.34(19)
C19 N1 C4 117.7(2)
C25 N2 C9 118.14(18)
C25 N2 C31 121.89(18)
C31 N2 C9 116.04(19)
C2 C1 S1 126.42(18)
C2 C1 C6 121.4(2)
C6 C1 S1 112.22(17)
C3 C2 C1 118.2(2)
C2 C3 C4 120.9(2)
C3 C4 N1 120.9(2)
C5 C4 N1 118.5(2)
C5 C4 C3 120.7(2)
C4 C5 C6 119.4(2)
C1 C6 C7 112.1(2)
C5 C6 C1 119.6(2)
C5 C6 C7 128.3(2)
C8 C7 C6 128.5(2)
C8 C7 C12 119.5(2)
C12 C7 C6 112.03(19)
C9 C8 C7 119.1(2)
C8 C9 N2 118.1(2)
C8 C9 C10 121.1(2)
C10 C9 N2 120.7(2)
C11 C10 C9 120.8(2)
C10 C11 C12 118.0(2)
C7 C12 S1 112.35(17)
C11 C12 S1 126.16(18)
C11 C12 C7 121.5(2)
C14 C13 N1 120.6(2)
C18 C13 N1 121.3(2)
C18 C13 C14 118.1(2)
C13 C14 S2 120.9(2)
C15 C14 S2 118.5(2)
C15 C14 C13 120.4(2)
C16 C15 C14 121.0(2)
C17 C16 C15 118.9(3)
C16 C17 C18 120.6(3)
C17 C18 C13 121.0(2)
C20 C19 N1 120.2(2)
C24 C19 N1 121.5(2)
C24 C19 C20 118.4(2)
C19 C20 S2 121.4(2)
C21 C20 S2 118.5(2)
C21 C20 C19 120.0(3)
C22 C21 C20 120.9(3)
C23 C22 C21 119.4(3)
C22 C23 C24 120.4(3)
C23 C24 C19 121.0(3)
C26 C25 N2 120.9(2)
C30 C25 N2 121.6(2)
C30 C25 C26 117.5(2)
C25 C26 S3 121.26(18)
C27 C26 S3 117.93(18)
C27 C26 C25 120.6(2)
C28 C27 C26 121.4(2)
C29 C28 C27 118.7(2)
C28 C29 C30 120.8(2)
C29 C30 C25 120.8(2)
C32 C31 N2 120.9(2)
C36 C31 N2 121.0(2)
C36 C31 C32 118.1(2)
C31 C32 S3 121.49(19)
C33 C32 S3 117.83(19)
C33 C32 C31 120.6(2)
C34 C33 C32 120.4(2)
C33 C34 C35 119.5(2)
C34 C35 C36 120.4(3)
C35 C36 C31 120.9(2)
Cl2 C37 Cl1 110.7(3)
Cl2 C37 Cl3 112.2(3)
Cl3 C37 Cl1 109.9(4)
Cl1A C37A Cl2A 113(2)
Cl3A C37A Cl1A 117(2)
Cl3A C37A Cl2A 120(2)

loop_
_geom_bond_atom_site_label_1
_geom_bond_atom_site_label_2
_geom_bond_distance
S1 C1 1.750(2)
S1 C12 1.750(2)
S2 C14 1.758(3)
S2 C20 1.754(3)
S3 C26 1.761(2)
S3 C32 1.759(3)
N1 C4 1.430(3)
N1 C13 1.413(3)
N1 C19 1.420(3)
N2 C9 1.441(3)
N2 C25 1.406(3)
N2 C31 1.420(3)
C1 C2 1.395(3)
C1 C6 1.403(3)
C2 C3 1.380(3)
C3 C4 1.405(3)
C4 C5 1.378(3)
C5 C6 1.392(3)
C6 C7 1.447(3)
C7 C8 1.396(3)
C7 C12 1.401(3)
C8 C9 1.374(3)
C9 C10 1.398(3)
C10 C11 1.382(3)
C11 C12 1.394(3)
C13 C14 1.399(3)
C13 C18 1.394(4)
C14 C15 1.387(4)
C15 C16 1.386(4)
C16 C17 1.383(4)
C17 C18 1.387(4)
C19 C20 1.402(3)
C19 C24 1.393(4)
C20 C21 1.391(4)
C21 C22 1.381(4)
C22 C23 1.381(4)
C23 C24 1.385(4)
C25 C26 1.402(3)
C25 C30 1.400(3)
C26 C27 1.381(3)
C27 C28 1.380(4)
C28 C29 1.378(4)
C29 C30 1.391(4)
C31 C32 1.398(3)
C31 C36 1.395(3)
C32 C33 1.391(3)
C33 C34 1.380(4)
C34 C35 1.384(4)
C35 C36 1.386(4)
Cl1 C37 1.756(6)
Cl2 C37 1.716(7)
Cl3 C37 1.718(5)
Cl1A C37A 1.65(2)
Cl2A C37A 1.67(2)
Cl3A C37A 1.64(2)
